data_4029018
loop_
_publ_author_name
'Su, Chicheung'
'Guang, Jie'
'Williard, Paul G.'

_publ_section_title
;
 Structures of Lithium N-Monosubstituted Anilides: Trisolvated Monomer to
 Tetrasolvated Dimer.
;
_journal_issue 3
_journal_name_full 'The Journal of organic chemistry'
_journal_page_first 1032
_journal_paper_doi 10.1021/jo402498z
_journal_volume 79
_journal_year 2014
_chemical_formula_sum 'C16 H26 Li N O2'
_chemical_formula_weight 271.32
_chemical_name_common ccs25jul12
_space_group_crystal_system triclinic
_space_group_IT_number 2
_space_group_name_Hall '-P 1'
_space_group_name_H-M_alt 'P -1'
_symmetry_space_group_name_Hall '-P 1'
_symmetry_space_group_name_H-M 'P -1'
_atom_sites_solution_hydrogens geom
_atom_sites_solution_primary direct
_atom_sites_solution_secondary difmap
_cell_angle_alpha 63.117(3)
_cell_angle_beta 66.551(3)
_cell_angle_gamma 63.364(3)
_cell_formula_units_Z 2
_cell_length_a 10.1089(7)
_cell_length_b 10.1193(7)
_cell_length_c 10.1523(7)
_cell_measurement_reflns_used 5433
_cell_measurement_temperature 296.(2)
_cell_measurement_theta_max 30.4368
_cell_measurement_theta_min 2.3199
_cell_volume 802.79(10)
_computing_cell_refinement 'SAINT V8.32B (Bruker AXS Inc., 2013)'
_computing_data_collection 'Bruker Instrument Service v3.0.28'
_computing_data_reduction 'SAINT V8.32B (Bruker AXS Inc., 2013)'
_computing_structure_refinement 'SHELXL-2013 (Sheldrick, 2013)'
_computing_structure_solution 'SHELXS-97 (Sheldrick, 2008)'
_diffrn_ambient_temperature 296.(2)
_diffrn_detector_area_resol_mean 10.4167
_diffrn_measured_fraction_theta_full 0.664
_diffrn_measured_fraction_theta_max 0.664
_diffrn_radiation_wavelength 0.71073
_diffrn_reflns_av_R_equivalents 0.0387
_diffrn_reflns_av_sigmaI/netI 0.0592
_diffrn_reflns_limit_h_max 12
_diffrn_reflns_limit_h_min -11
_diffrn_reflns_limit_k_max 12
_diffrn_reflns_limit_k_min -12
_diffrn_reflns_limit_l_max 12
_diffrn_reflns_limit_l_min -12
_diffrn_reflns_number 6741
_diffrn_reflns_theta_full 26.36
_diffrn_reflns_theta_max 26.36
_diffrn_reflns_theta_min 2.32
_exptl_absorpt_coefficient_mu 0.072
_exptl_absorpt_correction_T_max 0.99
_exptl_absorpt_correction_T_min 0.74
_exptl_absorpt_correction_type multi-scan
_exptl_absorpt_process_details 'SADABS V2012/1 (Bruker AXS Inc.)'
_exptl_crystal_colour 'clear colourless'
_exptl_crystal_density_diffrn 1.122
_exptl_crystal_density_method 'not measured'
_exptl_crystal_description platelike
_exptl_crystal_F_000 296
_exptl_crystal_size_max 0.350
_exptl_crystal_size_mid 0.300
_exptl_crystal_size_min 0.150
_refine_diff_density_max 0.255
_refine_diff_density_min -0.227
_refine_ls_extinction_method none
_refine_ls_goodness_of_fit_ref 1.168
_refine_ls_hydrogen_treatment constr
_refine_ls_matrix_type full
_refine_ls_number_parameters 182
_refine_ls_number_reflns 2184
_refine_ls_number_restraints 51
_refine_ls_restrained_S_all 1.154
_refine_ls_R_factor_all 0.0825
_refine_ls_R_factor_gt 0.0642
_refine_ls_shift/su_max 0.000
_refine_ls_shift/su_mean 0.000
_refine_ls_structure_factor_coef Fsqd
_refine_ls_weighting_details 'w=1/[\s^2^(Fo^2^)+(0.1000P)^2^] where P=(Fo^2^+2Fc^2^)/3'
_refine_ls_weighting_scheme calc
_refine_ls_wR_factor_gt 0.1571
_refine_ls_wR_factor_ref 0.1686
_reflns_number_gt 1662
_reflns_number_total 2184
_reflns_threshold_expression 'I > 2\s(I)'
_cod_data_source_file jo402498z_si_002.cif
_cod_data_source_block 958137
_cod_database_code 4029018

loop_
_space_group_symop_operation_xyz
'x, y, z'
'-x, -y, -z'

loop_
_atom_site_type_symbol
_atom_site_label
_atom_site_fract_x
_atom_site_fract_y
_atom_site_fract_z
_atom_site_U_iso_or_equiv
_atom_site_adp_type
_atom_site_calc_flag
_atom_site_refinement_flags_adp
_atom_site_refinement_flags_posn
_atom_site_occupancy
C C1 0.6692(2) 0.8031(2) 0.7017(2) 0.0295(4) Uani d U . 1
C C2 0.7930(2) 0.8558(2) 0.6017(2) 0.0362(5) Uani d U . 1
H H2 0.7882 0.9184 0.5017 0.043 Uiso calc U R 1
C C3 0.9214(2) 0.8176(3) 0.6470(3) 0.0446(5) Uani d U . 1
H H3 1.0004 0.8552 0.577 0.054 Uiso calc U R 1
C C4 0.9347(3) 0.7244(3) 0.7946(3) 0.0476(6) Uani d U . 1
H H4 1.0211 0.6995 0.8246 0.057 Uiso calc U R 1
C C5 0.8164(3) 0.6697(3) 0.8954(3) 0.0449(5) Uani d U . 1
H H5 0.8233 0.6065 0.9948 0.054 Uiso calc U R 1
C C6 0.6864(2) 0.7073(2) 0.8511(2) 0.0366(5) Uani d U . 1
H H6 0.6085 0.6682 0.922 0.044 Uiso calc U R 1
C C7 0.4268(2) 0.7794(2) 0.7530(2) 0.0356(5) Uani d U . 1
H H7A 0.335 0.8385 0.7155 0.043 Uiso calc U R 1
H H7B 0.4033 0.789 0.8513 0.043 Uiso calc U R 1
C C8 0.4692(3) 0.6066(3) 0.7751(3) 0.0511(6) Uani d U . 1
H H8A 0.4929 0.5954 0.6785 0.077 Uiso calc U R 1
H H8B 0.3849 0.5702 0.8429 0.077 Uiso calc U R 1
H H8C 0.5565 0.5458 0.8177 0.077 Uiso calc U R 1
C C9 0.3422(3) 0.7417(3) 0.4374(3) 0.0485(6) Uani d U . 1
H H9A 0.268 0.7898 0.513 0.058 Uiso calc U R 1
H H9B 0.3775 0.6291 0.4873 0.058 Uiso calc U R 1
C C10 0.2708(3) 0.7823(3) 0.3116(3) 0.0568(7) Uani d U . 1
H H10A 0.2809 0.6879 0.3002 0.068 Uiso calc U R 1
H H10B 0.1634 0.8434 0.3338 0.068 Uiso calc U R 1
C C11 0.5041(3) 0.8297(4) 0.2078(3) 0.0625(8) Uani d U . 1
H H11A 0.5763 0.736 0.1835 0.075 Uiso calc U R 1
H H11B 0.549 0.9128 0.1511 0.075 Uiso calc U R 1
C C12 0.8778(3) 0.8814(3) 0.1725(3) 0.0503(6) Uani d U . 1
H H12A 0.9059 0.9491 0.1927 0.06 Uiso calc U R 1
H H12B 0.8386 0.9407 0.0818 0.06 Uiso calc U R 1
C C13 1.0142(2) 0.7387(3) 0.1511(3) 0.0475(6) Uani d U . 1
H H13A 1.1091 0.7602 0.1167 0.057 Uiso calc U R 1
H H13B 1.0098 0.7043 0.0784 0.057 Uiso calc U R 1
C C14 0.9988(2) 0.6178(3) 0.3093(3) 0.0417(5) Uani d U . 1
H H14A 1.0491 0.5119 0.3056 0.05 Uiso calc U R 1
H H14B 1.0401 0.6305 0.3726 0.05 Uiso calc U R 1
C C15 0.8287(2) 0.6556(2) 0.3651(3) 0.0403(5) Uani d U . 1
H H15A 0.7943 0.6028 0.332 0.048 Uiso calc U R 1
H H15B 0.7982 0.6231 0.4754 0.048 Uiso calc U R 1
C C16 0.3586(3) 0.8771(4) 0.1690(3) 0.0572(7) Uani d U . 1
H H16A 0.3762 0.8506 0.0814 0.069 Uiso calc U R 1
H H16B 0.305 0.9888 0.1482 0.069 Uiso calc U R 1
Li Li1 0.5545(3) 0.9068(3) 0.4236(3) 0.0304(6) Uani d U . 1
N N1 0.54451(17) 0.84935(17) 0.64854(17) 0.0291(4) Uani d U . 1
O O1 0.46692(15) 0.80019(18) 0.36786(16) 0.0381(4) Uani d U . 1
O O2 0.76583(15) 0.82318(16) 0.29940(15) 0.0352(4) Uani d U . 1

loop_
_atom_site_aniso_label
_atom_site_aniso_U_11
_atom_site_aniso_U_22
_atom_site_aniso_U_33
_atom_site_aniso_U_12
_atom_site_aniso_U_13
_atom_site_aniso_U_23
C1 0.0319(9) 0.0266(9) 0.0254(9) -0.0020(7) -0.0097(7) -0.0100(8)
C2 0.0387(10) 0.0389(11) 0.0279(9) -0.0086(9) -0.0114(8) -0.0098(9)
C3 0.0335(10) 0.0538(13) 0.0478(13) -0.0101(9) -0.0089(9) -0.0231(12)
C4 0.0374(11) 0.0600(14) 0.0486(13) -0.0028(10) -0.0199(10) -0.0259(12)
C5 0.0484(12) 0.0464(12) 0.0352(11) 0.0010(10) -0.0235(9) -0.0150(10)
C6 0.0395(11) 0.0353(10) 0.0280(9) -0.0027(8) -0.0129(8) -0.0104(9)
C7 0.0357(10) 0.0373(11) 0.0283(10) -0.0131(8) -0.0080(8) -0.0052(9)
C8 0.0721(16) 0.0375(13) 0.0440(13) -0.0250(12) -0.0237(12) 0.0014(11)
C9 0.0480(13) 0.0583(14) 0.0475(13) -0.0292(11) -0.0135(11) -0.0112(12)
C10 0.0482(14) 0.0763(17) 0.0673(16) -0.0202(12) -0.0206(12) -0.0359(15)
C11 0.0545(15) 0.111(2) 0.0416(13) -0.0373(16) -0.0055(11) -0.0361(16)
C12 0.0374(12) 0.0470(13) 0.0421(12) -0.0096(10) -0.0050(10) -0.0035(12)
C13 0.0336(11) 0.0619(15) 0.0390(12) -0.0079(10) -0.0039(9) -0.0225(12)
C14 0.0334(10) 0.0405(12) 0.0485(12) -0.0034(9) -0.0142(9) -0.0177(10)
C15 0.0359(11) 0.0320(11) 0.0474(13) -0.0059(8) -0.0128(9) -0.0117(10)
C16 0.0566(15) 0.0750(18) 0.0508(14) -0.0124(13) -0.0223(12) -0.0310(14)
Li1 0.0332(15) 0.0303(15) 0.0250(14) -0.0086(13) -0.0105(12) -0.0060(13)
N1 0.0316(8) 0.0265(8) 0.0230(8) -0.0059(7) -0.0110(6) -0.0033(7)
O1 0.0353(8) 0.0521(9) 0.0346(8) -0.0180(7) -0.0082(6) -0.0174(7)
O2 0.0276(7) 0.0349(8) 0.0337(8) -0.0057(6) -0.0064(6) -0.0092(7)

loop_
_atom_type_symbol
_atom_type_description
_atom_type_scat_dispersion_real
_atom_type_scat_dispersion_imag
_atom_type_scat_source
C C 0.0033 0.0016 'International Tables Vol C Tables 4.2.6.8 and 6.1.1.4'
H H 0.0000 0.0000 'International Tables Vol C Tables 4.2.6.8 and 6.1.1.4'
Li Li -0.0003 0.0001 'International Tables Vol C Tables 4.2.6.8 and 6.1.1.4'
N N 0.0061 0.0033 'International Tables Vol C Tables 4.2.6.8 and 6.1.1.4'
O O 0.0106 0.0060 'International Tables Vol C Tables 4.2.6.8 and 6.1.1.4'

loop_
_geom_angle_atom_site_label_1
_geom_angle_atom_site_label_2
_geom_angle_atom_site_label_3
_geom_angle_site_symmetry_1
_geom_angle_site_symmetry_3
_geom_angle
N1 C1 C2 . . 118.58(17)
N1 C1 C6 . . 126.24(18)
C2 C1 C6 . . 115.17(17)
C3 C2 C1 . . 122.27(19)
C3 C2 H2 . . 118.9
C1 C2 H2 . . 118.9
C2 C3 C4 . . 121.3(2)
C2 C3 H3 . . 119.3
C4 C3 H3 . . 119.3
C5 C4 C3 . . 118.04(19)
C5 C4 H4 . . 121.0
C3 C4 H4 . . 121.0
C4 C5 C6 . . 121.2(2)
C4 C5 H5 . . 119.4
C6 C5 H5 . . 119.4
C5 C6 C1 . . 122.0(2)
C5 C6 H6 . . 119.0
C1 C6 H6 . . 119.0
N1 C7 C8 . . 114.63(17)
N1 C7 H7A . . 108.6
C8 C7 H7A . . 108.6
N1 C7 H7B . . 108.6
C8 C7 H7B . . 108.6
H7A C7 H7B . . 107.6
C7 C8 H8A . . 109.5
C7 C8 H8B . . 109.5
H8A C8 H8B . . 109.5
C7 C8 H8C . . 109.5
H8A C8 H8C . . 109.5
H8B C8 H8C . . 109.5
O1 C9 C10 . . 107.1(2)
O1 C9 H9A . . 110.3
C10 C9 H9A . . 110.3
O1 C9 H9B . . 110.3
C10 C9 H9B . . 110.3
H9A C9 H9B . . 108.6
C16 C10 C9 . . 105.07(18)
C16 C10 H10A . . 110.7
C9 C10 H10A . . 110.7
C16 C10 H10B . . 110.7
C9 C10 H10B . . 110.7
H10A C10 H10B . . 108.8
O1 C11 C16 . . 106.4(2)
O1 C11 H11A . . 110.4
C16 C11 H11A . . 110.4
O1 C11 H11B . . 110.4
C16 C11 H11B . . 110.4
H11A C11 H11B . . 108.6
O2 C12 C13 . . 106.1(2)
O2 C12 H12A . . 110.5
C13 C12 H12A . . 110.5
O2 C12 H12B . . 110.5
C13 C12 H12B . . 110.5
H12A C12 H12B . . 108.7
C12 C13 C14 . . 102.95(18)
C12 C13 H13A . . 111.2
C14 C13 H13A . . 111.2
C12 C13 H13B . . 111.2
C14 C13 H13B . . 111.2
H13A C13 H13B . . 109.1
C15 C14 C13 . . 101.57(19)
C15 C14 H14A . . 111.5
C13 C14 H14A . . 111.5
C15 C14 H14B . . 111.5
C13 C14 H14B . . 111.5
H14A C14 H14B . . 109.3
O2 C15 C14 . . 105.56(17)
O2 C15 H15A . . 110.6
C14 C15 H15A . . 110.6
O2 C15 H15B . . 110.6
C14 C15 H15B . . 110.6
H15A C15 H15B . . 108.8
C11 C16 C10 . . 102.7(2)
C11 C16 H16A . . 111.2
C10 C16 H16A . . 111.2
C11 C16 H16B . . 111.2
C10 C16 H16B . . 111.2
H16A C16 H16B . . 109.1
O2 Li1 O1 . . 92.38(12)
O2 Li1 N1 . . 113.73(15)
O1 Li1 N1 . . 119.49(16)
O2 Li1 N1 . 2_676 115.38(16)
O1 Li1 N1 . 2_676 113.03(14)
N1 Li1 N1 . 2_676 103.39(12)
O2 Li1 Li1 . 2_676 132.1(2)
O1 Li1 Li1 . 2_676 135.4(2)
N1 Li1 Li1 . 2_676 52.24(11)
N1 Li1 Li1 2_676 2_676 51.15(11)
C1 N1 C7 . . 115.78(15)
C1 N1 Li1 . . 123.76(14)
C7 N1 Li1 . . 112.83(13)
C1 N1 Li1 . 2_676 111.09(13)
C7 N1 Li1 . 2_676 109.03(14)
Li1 N1 Li1 . 2_676 76.61(12)
C11 O1 C9 . . 107.63(16)
C11 O1 Li1 . . 113.86(16)
C9 O1 Li1 . . 135.34(14)
C12 O2 C15 . . 109.64(15)
C12 O2 Li1 . . 138.96(15)
C15 O2 Li1 . . 111.13(14)

loop_
_geom_bond_atom_site_label_1
_geom_bond_atom_site_label_2
_geom_bond_site_symmetry_2
_geom_bond_distance
C1 N1 . 1.372(2)
C1 C2 . 1.406(3)
C1 C6 . 1.414(3)
C2 C3 . 1.382(3)
C2 H2 . 0.93
C3 C4 . 1.387(3)
C3 H3 . 0.93
C4 C5 . 1.375(4)
C4 H4 . 0.93
C5 C6 . 1.393(3)
C5 H5 . 0.93
C6 H6 . 0.93
C7 N1 . 1.454(3)
C7 C8 . 1.530(3)
C7 H7A . 0.97
C7 H7B . 0.97
C8 H8A . 0.96
C8 H8B . 0.96
C8 H8C . 0.96
C9 O1 . 1.421(3)
C9 C10 . 1.521(3)
C9 H9A . 0.97
C9 H9B . 0.97
C10 C16 . 1.513(4)
C10 H10A . 0.97
C10 H10B . 0.97
C11 O1 . 1.431(3)
C11 C16 . 1.485(3)
C11 H11A . 0.97
C11 H11B . 0.97
C12 O2 . 1.428(3)
C12 C13 . 1.515(3)
C12 H12A . 0.97
C12 H12B . 0.97
C13 C14 . 1.515(4)
C13 H13A . 0.97
C13 H13B . 0.97
C14 C15 . 1.501(3)
C14 H14A . 0.97
C14 H14B . 0.97
C15 O2 . 1.440(3)
C15 H15A . 0.97
C15 H15B . 0.97
C16 H16A . 0.97
C16 H16B . 0.97
Li1 O2 . 2.018(3)
Li1 O1 . 2.018(3)
Li1 N1 . 2.058(3)
Li1 N1 2_676 2.089(3)
Li1 Li1 2_676 2.570(5)
N1 Li1 2_676 2.089(3)

loop_
_geom_torsion_atom_site_label_1
_geom_torsion_atom_site_label_2
_geom_torsion_atom_site_label_3
_geom_torsion_atom_site_label_4
_geom_torsion_site_symmetry_4
_geom_torsion
N1 C1 C2 C3 . 178.50(16)
C6 C1 C2 C3 . -0.6(3)
C1 C2 C3 C4 . 0.1(3)
C2 C3 C4 C5 . 0.4(3)
C3 C4 C5 C6 . -0.4(3)
C4 C5 C6 C1 . -0.1(3)
N1 C1 C6 C5 . -178.41(16)
C2 C1 C6 C5 . 0.6(3)
O1 C9 C10 C16 . -3.7(3)
O2 C12 C13 C14 . -26.1(2)
C12 C13 C14 C15 . 36.4(2)
C13 C14 C15 O2 . -34.42(19)
O1 C11 C16 C10 . -33.1(3)
C9 C10 C16 C11 . 21.9(3)
C2 C1 N1 C7 . 174.53(15)
C6 C1 N1 C7 . -6.5(2)
C2 C1 N1 Li1 . 27.3(2)
C6 C1 N1 Li1 . -153.80(16)
C2 C1 N1 Li1 2_676 -60.41(18)
C6 C1 N1 Li1 2_676 118.54(18)
C8 C7 N1 C1 . -72.6(2)
C8 C7 N1 Li1 . 78.2(2)
C8 C7 N1 Li1 2_676 161.25(16)
C16 C11 O1 C9 . 32.1(3)
C16 C11 O1 Li1 . -131.0(2)
C10 C9 O1 C11 . -17.2(3)
C10 C9 O1 Li1 . 140.6(2)
C13 C12 O2 C15 . 4.7(2)
C13 C12 O2 Li1 . 177.90(17)
C14 C15 O2 C12 . 19.0(2)
C14 C15 O2 Li1 . -156.20(15)
